data_1544786
loop_
_publ_author_name
'Mayr, Josef'
'Heffeter, Petra'
'Groza, Diana'
'Galvez, Luis'
'Koellensperger, Gunda'
'Roller, Alexander'
'Alte, Beatrix'
'Haider, Melanie'
'Berger, Walter'
'Kowol, Christian R.'
'Keppler, Bernhard K.'

_publ_section_title
;
 An albumin-based tumor-targeted oxaliplatin prodrug with distinctly
 improved anticancer activity in vivo
;
_journal_issue 3
_journal_name_full 'Chem. Sci.'
_journal_page_first 2241
_journal_paper_doi 10.1039/C6SC03862J
_journal_volume 8
_journal_year 2017
_chemical_formula_moiety 'C8 H16 Cl2 N4 O5 Pt'
_chemical_formula_sum 'C8 H16 Cl2 N4 O5 Pt'
_chemical_formula_weight 514.24
_chemical_name_systematic
(OC-6-44)-Diamminedichloridomethoxido[2-(2,5-dioxo-2,5-dihydro-1H-pyrrol-1-yl)ethylcarbamato]platinum(IV)
_space_group_crystal_system monoclinic
_space_group_IT_number 14
_space_group_name_Hall '-P 2ybc'
_space_group_name_H-M_alt 'P 1 21/c 1'
_symmetry_space_group_name_Hall '-P 2ybc'
_symmetry_space_group_name_H-M 'P 1 21/c 1'
_atom_sites_solution_hydrogens geom
_atom_sites_solution_primary direct
_audit_creation_date 2016-08-17
_audit_creation_method
;
Olex2 1.2
(compiled 2016.02.19 svn.r3266 for OlexSys, GUI svn.r5155)
;
_audit_update_record
;
2016-08-17 deposited with the CCDC.
2016-12-02 downloaded from the CCDC.
;
_cell_angle_alpha 90
_cell_angle_beta 104.6597(18)
_cell_angle_gamma 90
_cell_formula_units_Z 8
_cell_length_a 12.2584(7)
_cell_length_b 10.9135(6)
_cell_length_c 21.9058(13)
_cell_measurement_reflns_used 9747
_cell_measurement_temperature 100.0
_cell_measurement_theta_max 30.069
_cell_measurement_theta_min 2.231
_cell_volume 2835.2(3)
_computing_cell_refinement 'APEX2 v2013.6-2'
_computing_data_collection 'APEX2 v2013.6-2'
_computing_data_reduction 'APEX2 v2013.6-2'
_computing_molecular_graphics 'Olex2 (Dolomanov et al., 2009)'
_computing_publication_material 'Olex2 (Dolomanov et al., 2009)'
_computing_structure_refinement 'XL (Sheldrick, 2008)'
_computing_structure_solution 'ShelXS (Sheldrick, 2008)'
_diffrn_ambient_temperature 100.0
_diffrn_measured_fraction_theta_full 0.999
_diffrn_measured_fraction_theta_max 0.999
_diffrn_measurement_device_type 'Bruker D8-Venture'
_diffrn_measurement_method '\f and \w scans'
_diffrn_radiation_type MoK\a
_diffrn_radiation_wavelength 0.71073
_diffrn_reflns_av_R_equivalents 0.0511
_diffrn_reflns_av_unetI/netI 0.0193
_diffrn_reflns_Laue_measured_fraction_full 0.999
_diffrn_reflns_Laue_measured_fraction_max 0.999
_diffrn_reflns_limit_h_max 14
_diffrn_reflns_limit_h_min -14
_diffrn_reflns_limit_k_max 13
_diffrn_reflns_limit_k_min -13
_diffrn_reflns_limit_l_max 26
_diffrn_reflns_limit_l_min -26
_diffrn_reflns_number 89933
_diffrn_reflns_point_group_measured_fraction_full 0.999
_diffrn_reflns_point_group_measured_fraction_max 0.999
_diffrn_reflns_theta_full 25.242
_diffrn_reflns_theta_max 25.349
_diffrn_reflns_theta_min 2.099
_diffrn_source 'INCOATEC microfocus sealed tube'
_diffrn_standards_number 0
_exptl_absorpt_coefficient_mu 10.299
_exptl_absorpt_correction_T_max 0.7460
_exptl_absorpt_correction_T_min 0.6112
_exptl_absorpt_correction_type multi-scan
_exptl_absorpt_process_details
;
SADABS-2012/1 (Bruker,2012) was used for absorption correction. 
wR2(int) was 0.0836 before and 0.0626 after correction. 
The Ratio of minimum to maximum transmission is 0.8193. 
The \l/2 correction factor is 0.0000.
;
_exptl_crystal_colour 'clear colourless'
_exptl_crystal_colour_lustre clear
_exptl_crystal_colour_primary colourless
_exptl_crystal_density_diffrn 2.409
_exptl_crystal_description plate
_exptl_crystal_F_000 1952
_exptl_crystal_size_max 0.053
_exptl_crystal_size_mid 0.038
_exptl_crystal_size_min 0.009
_refine_diff_density_max 1.157
_refine_diff_density_min -0.666
_refine_diff_density_rms 0.129
_refine_ls_extinction_method none
_refine_ls_goodness_of_fit_ref 1.147
_refine_ls_hydrogen_treatment constr
_refine_ls_matrix_type full
_refine_ls_number_parameters 367
_refine_ls_number_reflns 5193
_refine_ls_number_restraints 0
_refine_ls_restrained_S_all 1.147
_refine_ls_R_factor_all 0.0281
_refine_ls_R_factor_gt 0.0218
_refine_ls_shift/su_max 0.002
_refine_ls_shift/su_mean 0.000
_refine_ls_structure_factor_coef Fsqd
_refine_ls_weighting_details 'w=1/[\s^2^(Fo^2^)+(0.0134P)^2^+9.9013P] where P=(Fo^2^+2Fc^2^)/3'
_refine_ls_weighting_scheme calc
_refine_ls_wR_factor_gt 0.0429
_refine_ls_wR_factor_ref 0.0443
_reflns_Friedel_coverage 0.000
_reflns_number_gt 4634
_reflns_number_total 5193
_reflns_threshold_expression 'I > 2\s(I)'
_cod_data_source_file c6sc03862j2.cif
_cod_data_source_block joma206_p21c
_cod_depositor_comments 'Adding full bibliography for 1544786--1544787.cif.'
_cod_database_code 1544786
_shelxl_version_number 2013-3
_shelx_space_group_comment
;
The symmetry employed for this shelxl refinement is uniquely defined
by the following loop, which should always be used as a source of
symmetry information in preference to the above space-group names.
They are only intended as comments.
;
_shelx_estimated_absorpt_t_max 0.913
_shelx_estimated_absorpt_t_min 0.611

loop_
_space_group_symop_operation_xyz
'x, y, z'
'-x, y+1/2, -z+1/2'
'-x, -y, -z'
'x, -y-1/2, z-1/2'

loop_
_atom_site_label
_atom_site_type_symbol
_atom_site_fract_x
_atom_site_fract_y
_atom_site_fract_z
_atom_site_U_iso_or_equiv
_atom_site_adp_type
_atom_site_occupancy
_atom_site_site_symmetry_order
_atom_site_calc_flag
_atom_site_refinement_flags_posn
Pt1B Pt 0.26391(2) 0.03610(2) 0.36332(2) 0.01018(5) Uani 1 1 d .
Cl1B Cl 0.33413(9) -0.12061(10) 0.31415(5) 0.0174(2) Uani 1 1 d .
Cl2B Cl 0.34584(9) -0.04310(10) 0.46126(5) 0.0176(2) Uani 1 1 d .
O1B O 0.1282(2) -0.0755(3) 0.36016(14) 0.0114(6) Uani 1 1 d .
O2B O 0.0048(2) 0.0792(3) 0.32704(14) 0.0129(7) Uani 1 1 d .
O3B O -0.1191(3) -0.0506(3) 0.49830(16) 0.0244(8) Uani 1 1 d .
O4B O -0.2357(3) 0.1984(3) 0.32801(16) 0.0220(8) Uani 1 1 d .
O5B O 0.3915(3) 0.1486(3) 0.36599(18) 0.0250(8) Uani 1 1 d .
N1B N -0.0547(3) -0.1121(3) 0.34329(17) 0.0131(8) Uani 1 1 d .
H1B H -0.0348 -0.1842 0.3606 0.016 Uiso 1 1 calc R
N2B N -0.1898(3) 0.0476(3) 0.40371(18) 0.0154(8) Uani 1 1 d .
N3B N 0.2014(3) 0.1779(3) 0.40515(18) 0.0137(8) Uani 1 1 d .
H3BA H 0.1266 0.1871 0.3866 0.016 Uiso 1 1 calc GR
H3BB H 0.2386 0.2481 0.4006 0.016 Uiso 1 1 calc GR
H3BC H 0.2112 0.1615 0.4469 0.016 Uiso 1 1 calc GR
N4B N 0.1962(3) 0.1085(3) 0.27510(17) 0.0159(8) Uani 1 1 d .
H4BA H 0.1467 0.0541 0.2516 0.019 Uiso 1 1 calc GR
H4BB H 0.2525 0.1238 0.2558 0.019 Uiso 1 1 calc GR
H4BC H 0.1597 0.1796 0.2788 0.019 Uiso 1 1 calc GR
C1B C 0.0264(3) -0.0292(4) 0.3429(2) 0.0132(9) Uani 1 1 d .
C2B C -0.1728(3) -0.0880(4) 0.3165(2) 0.0132(9) Uani 1 1 d .
H2BA H -0.2076 -0.1607 0.2922 0.016 Uiso 1 1 calc R
H2BB H -0.1803 -0.0184 0.2868 0.016 Uiso 1 1 calc R
C3B C -0.2373(4) -0.0580(4) 0.3658(2) 0.0176(10) Uani 1 1 d .
H3BD H -0.3172 -0.0412 0.3443 0.021 Uiso 1 1 calc R
H3BE H -0.2352 -0.1298 0.3937 0.021 Uiso 1 1 calc R
C4B C -0.1338(4) 0.0420(4) 0.4667(2) 0.0186(10) Uani 1 1 d .
C5B C -0.0983(4) 0.1692(4) 0.4859(2) 0.0233(11) Uani 1 1 d .
H5B H -0.0591 0.1947 0.5271 0.028 Uiso 1 1 calc R
C6B C -0.1302(4) 0.2411(4) 0.4361(2) 0.0213(11) Uani 1 1 d .
H6B H -0.1165 0.3267 0.4356 0.026 Uiso 1 1 calc R
C7B C -0.1909(4) 0.1671(4) 0.3812(2) 0.0158(10) Uani 1 1 d .
C8B C 0.5021(4) 0.1024(5) 0.3792(3) 0.0265(12) Uani 1 1 d .
H8BA H 0.5113 0.0528 0.3436 0.040 Uiso 1 1 calc GR
H8BB H 0.5162 0.0514 0.4173 0.040 Uiso 1 1 calc GR
H8BC H 0.5557 0.1706 0.3861 0.040 Uiso 1 1 calc GR
Pt1A Pt 0.13957(2) 0.54608(2) 0.36596(2) 0.00899(5) Uani 1 1 d .
Cl1A Cl 0.14713(9) 0.43933(9) 0.45817(5) 0.0152(2) Uani 1 1 d .
Cl2A Cl 0.01362(9) 0.40512(10) 0.30711(5) 0.0172(2) Uani 1 1 d .
O1A O 0.2657(2) 0.4329(3) 0.35495(14) 0.0130(7) Uani 1 1 d .
O2A O 0.3634(2) 0.5852(3) 0.32228(15) 0.0167(7) Uani 1 1 d .
O3A O 0.5971(3) 0.4353(3) 0.47180(16) 0.0252(8) Uani 1 1 d .
O4A O 0.6277(3) 0.6905(3) 0.31286(16) 0.0230(8) Uani 1 1 d .
O5A O 0.0146(3) 0.6532(3) 0.37543(16) 0.0207(8) Uani 1 1 d .
N1A N 0.4172(3) 0.3860(3) 0.32265(18) 0.0139(8) Uani 1 1 d .
H1A H 0.4045 0.3105 0.3332 0.017 Uiso 1 1 calc R
N2A N 0.6158(3) 0.5365(3) 0.38268(18) 0.0154(8) Uani 1 1 d .
N3A N 0.1367(3) 0.6528(3) 0.28889(17) 0.0112(8) Uani 1 1 d .
H3AA H 0.0858 0.6218 0.2547 0.013 Uiso 1 1 calc GR
H3AB H 0.2064 0.6535 0.2814 0.013 Uiso 1 1 calc GR
H3AC H 0.1166 0.7306 0.2963 0.013 Uiso 1 1 calc GR
N4A N 0.2506(3) 0.6704(3) 0.41539(17) 0.0132(8) Uani 1 1 d .
H4AA H 0.3049 0.6857 0.3947 0.016 Uiso 1 1 calc GR
H4AB H 0.2831 0.6401 0.4545 0.016 Uiso 1 1 calc GR
H4AC H 0.2136 0.7412 0.4192 0.016 Uiso 1 1 calc GR
C1A C 0.3496(3) 0.4759(4) 0.3329(2) 0.0119(9) Uani 1 1 d .
C2A C 0.5106(4) 0.4085(4) 0.2947(2) 0.0165(10) Uani 1 1 d .
H2AA H 0.4928 0.4808 0.2667 0.020 Uiso 1 1 calc R
H2AB H 0.5192 0.3372 0.2684 0.020 Uiso 1 1 calc R
C3A C 0.6221(4) 0.4309(4) 0.3433(2) 0.0176(10) Uani 1 1 d .
H3AD H 0.6422 0.3574 0.3703 0.021 Uiso 1 1 calc R
H3AE H 0.6823 0.4443 0.3212 0.021 Uiso 1 1 calc R
C4A C 0.5973(4) 0.5304(4) 0.4427(2) 0.0182(10) Uani 1 1 d .
C5A C 0.5793(4) 0.6579(4) 0.4612(2) 0.0230(11) Uani 1 1 d .
H5A H 0.5666 0.6826 0.5005 0.028 Uiso 1 1 calc R
C6A C 0.5838(4) 0.7312(4) 0.4140(2) 0.0209(11) Uani 1 1 d .
H6A H 0.5721 0.8173 0.4130 0.025 Uiso 1 1 calc R
C7A C 0.6102(4) 0.6568(4) 0.3624(2) 0.0162(10) Uani 1 1 d .
C8A C -0.0714(4) 0.6042(4) 0.4017(3) 0.0234(11) Uani 1 1 d .
H8AA H -0.1069 0.5340 0.3765 0.035 Uiso 1 1 calc GR
H8AB H -0.1284 0.6673 0.4015 0.035 Uiso 1 1 calc GR
H8AC H -0.0381 0.5777 0.4452 0.035 Uiso 1 1 calc GR

loop_
_atom_site_aniso_label
_atom_site_aniso_U_11
_atom_site_aniso_U_22
_atom_site_aniso_U_33
_atom_site_aniso_U_23
_atom_site_aniso_U_13
_atom_site_aniso_U_12
Pt1B 0.00849(9) 0.00703(8) 0.01584(10) 0.00167(7) 0.00456(7) 0.00041(6)
Cl1B 0.0187(6) 0.0122(5) 0.0258(6) -0.0003(5) 0.0134(5) 0.0019(4)
Cl2B 0.0147(5) 0.0169(5) 0.0189(6) 0.0022(5) 0.0001(4) 0.0015(4)
O1B 0.0054(15) 0.0111(15) 0.0180(17) 0.0021(12) 0.0037(13) 0.0012(11)
O2B 0.0124(15) 0.0079(15) 0.0178(18) 0.0020(13) 0.0027(13) 0.0024(12)
O3B 0.0281(19) 0.0233(19) 0.027(2) 0.0106(16) 0.0162(16) 0.0076(15)
O4B 0.0230(18) 0.0203(18) 0.022(2) 0.0039(15) 0.0048(15) 0.0084(14)
O5B 0.0119(16) 0.0103(16) 0.054(2) 0.0074(16) 0.0109(16) -0.0024(13)
N1B 0.0113(18) 0.0089(18) 0.019(2) 0.0016(16) 0.0037(16) 0.0017(15)
N2B 0.017(2) 0.0121(19) 0.020(2) -0.0003(17) 0.0093(17) 0.0012(15)
N3B 0.0135(19) 0.0088(18) 0.019(2) -0.0028(16) 0.0050(17) -0.0020(14)
N4B 0.019(2) 0.0138(19) 0.017(2) 0.0051(16) 0.0074(17) 0.0023(16)
C1B 0.009(2) 0.021(2) 0.009(2) 0.0004(19) 0.0004(18) -0.0002(18)
C2B 0.010(2) 0.011(2) 0.018(3) -0.0044(18) 0.0011(19) 0.0006(17)
C3B 0.013(2) 0.014(2) 0.027(3) -0.003(2) 0.008(2) 0.0008(18)
C4B 0.013(2) 0.026(3) 0.020(3) 0.000(2) 0.010(2) 0.005(2)
C5B 0.026(3) 0.023(3) 0.023(3) -0.006(2) 0.010(2) 0.007(2)
C6B 0.022(3) 0.013(2) 0.029(3) -0.004(2) 0.008(2) 0.0025(19)
C7B 0.013(2) 0.015(2) 0.023(3) -0.001(2) 0.011(2) 0.0040(18)
C8B 0.011(2) 0.020(3) 0.047(4) 0.006(2) 0.003(2) 0.001(2)
Pt1A 0.00926(9) 0.00693(8) 0.01181(9) 0.00080(7) 0.00459(7) 0.00016(6)
Cl1A 0.0199(6) 0.0127(5) 0.0152(6) 0.0033(4) 0.0085(5) 0.0000(4)
Cl2A 0.0163(5) 0.0141(5) 0.0198(6) 0.0011(5) 0.0022(5) -0.0064(4)
O1A 0.0096(15) 0.0100(14) 0.0222(18) 0.0029(13) 0.0093(13) 0.0021(12)
O2A 0.0133(16) 0.0088(15) 0.029(2) 0.0032(14) 0.0070(14) 0.0007(12)
O3A 0.0230(19) 0.0232(19) 0.027(2) 0.0114(16) 0.0019(16) -0.0035(15)
O4A 0.0241(19) 0.0194(18) 0.026(2) 0.0062(15) 0.0067(16) -0.0059(14)
O5A 0.0195(17) 0.0102(16) 0.038(2) 0.0094(14) 0.0185(16) 0.0059(13)
N1A 0.0123(19) 0.0072(18) 0.025(2) 0.0016(16) 0.0102(17) -0.0008(15)
N2A 0.0138(19) 0.0120(19) 0.021(2) 0.0033(16) 0.0045(16) -0.0018(15)
N3A 0.0073(18) 0.0104(18) 0.016(2) 0.0014(15) 0.0037(16) -0.0015(14)
N4A 0.018(2) 0.0102(18) 0.012(2) 0.0016(15) 0.0048(16) 0.0013(15)
C1A 0.007(2) 0.018(2) 0.010(2) 0.0004(18) -0.0012(17) -0.0028(17)
C2A 0.012(2) 0.017(2) 0.024(3) -0.003(2) 0.011(2) -0.0031(18)
C3A 0.010(2) 0.014(2) 0.030(3) 0.003(2) 0.008(2) 0.0024(17)
C4A 0.007(2) 0.022(3) 0.023(3) 0.000(2) -0.0004(19) -0.0051(19)
C5A 0.021(3) 0.025(3) 0.025(3) -0.005(2) 0.009(2) -0.008(2)
C6A 0.011(2) 0.015(2) 0.037(3) -0.002(2) 0.006(2) -0.0015(18)
C7A 0.007(2) 0.016(2) 0.024(3) 0.004(2) 0.000(2) -0.0004(17)
C8A 0.017(2) 0.021(3) 0.038(3) 0.006(2) 0.018(2) 0.007(2)

loop_
_atom_type_symbol
_atom_type_description
_atom_type_scat_dispersion_real
_atom_type_scat_dispersion_imag
_atom_type_scat_source
C C 0.0033 0.0016 'International Tables Vol C Tables 4.2.6.8 and 6.1.1.4'
H H 0.0000 0.0000 'International Tables Vol C Tables 4.2.6.8 and 6.1.1.4'
Cl Cl 0.1484 0.1585 'International Tables Vol C Tables 4.2.6.8 and 6.1.1.4'
N N 0.0061 0.0033 'International Tables Vol C Tables 4.2.6.8 and 6.1.1.4'
O O 0.0106 0.0060 'International Tables Vol C Tables 4.2.6.8 and 6.1.1.4'
Pt Pt -1.7033 8.3905 'International Tables Vol C Tables 4.2.6.8 and 6.1.1.4'

loop_
_geom_angle_atom_site_label_1
_geom_angle_atom_site_label_2
_geom_angle_atom_site_label_3
_geom_angle
Cl2B Pt1B Cl1B 91.76(4)
O1B Pt1B Cl1B 86.51(8)
O1B Pt1B Cl2B 88.12(9)
O1B Pt1B N4B 93.76(13)
O5B Pt1B Cl1B 95.09(10)
O5B Pt1B Cl2B 92.90(11)
O5B Pt1B O1B 178.07(12)
O5B Pt1B N3B 84.26(14)
O5B Pt1B N4B 85.24(15)
N3B Pt1B Cl1B 178.62(11)
N3B Pt1B Cl2B 89.49(11)
N3B Pt1B O1B 94.12(13)
N3B Pt1B N4B 91.29(15)
N4B Pt1B Cl1B 87.44(11)
N4B Pt1B Cl2B 177.90(11)
C1B O1B Pt1B 119.1(3)
C8B O5B Pt1B 119.8(3)
C1B N1B C2B 122.8(4)
C4B N2B C3B 124.3(4)
C4B N2B C7B 110.8(4)
C7B N2B C3B 124.9(4)
O1B C1B N1B 112.9(4)
O2B C1B O1B 124.6(4)
O2B C1B N1B 122.5(4)
N1B C2B C3B 113.5(4)
N2B C3B C2B 111.7(4)
O3B C4B N2B 125.0(4)
O3B C4B C5B 128.9(5)
N2B C4B C5B 106.1(4)
C6B C5B C4B 108.6(5)
C5B C6B C7B 109.3(4)
O4B C7B N2B 124.7(4)
O4B C7B C6B 129.9(4)
N2B C7B C6B 105.3(4)
Cl1A Pt1A Cl2A 91.44(4)
O1A Pt1A Cl1A 86.24(9)
O1A Pt1A Cl2A 87.17(9)
O1A Pt1A N3A 95.87(13)
O5A Pt1A Cl1A 93.84(10)
O5A Pt1A Cl2A 91.49(10)
O5A Pt1A O1A 178.66(13)
O5A Pt1A N3A 84.15(13)
O5A Pt1A N4A 88.94(14)
N3A Pt1A Cl1A 175.36(10)
N3A Pt1A Cl2A 92.79(10)
N4A Pt1A Cl1A 89.86(11)
N4A Pt1A Cl2A 178.60(11)
N4A Pt1A O1A 92.40(13)
N4A Pt1A N3A 85.93(14)
C1A O1A Pt1A 120.6(3)
C8A O5A Pt1A 119.4(3)
C1A N1A C2A 122.3(4)
C4A N2A C3A 124.6(4)
C7A N2A C3A 124.7(4)
C7A N2A C4A 110.1(4)
O1A C1A N1A 111.8(4)
O2A C1A O1A 124.4(4)
O2A C1A N1A 123.8(4)
N1A C2A C3A 113.4(4)
N2A C3A C2A 111.6(4)
O3A C4A N2A 124.0(4)
O3A C4A C5A 129.5(5)
N2A C4A C5A 106.6(4)
C6A C5A C4A 108.4(4)
C5A C6A C7A 108.9(4)
O4A C7A N2A 124.6(4)
O4A C7A C6A 129.3(4)
N2A C7A C6A 106.1(4)

loop_
_geom_bond_atom_site_label_1
_geom_bond_atom_site_label_2
_geom_bond_distance
Pt1B Cl1B 2.3012(11)
Pt1B Cl2B 2.2951(11)
Pt1B O1B 2.049(3)
Pt1B O5B 1.978(3)
Pt1B N3B 2.043(3)
Pt1B N4B 2.058(4)
O1B C1B 1.310(5)
O2B C1B 1.242(5)
O3B C4B 1.212(6)
O4B C7B 1.204(6)
O5B C8B 1.406(5)
N1B C1B 1.346(5)
N1B C2B 1.442(5)
N2B C3B 1.454(6)
N2B C4B 1.379(6)
N2B C7B 1.393(6)
C2B C3B 1.526(6)
C4B C5B 1.484(7)
C5B C6B 1.319(7)
C6B C7B 1.484(7)
Pt1A Cl1A 2.3132(11)
Pt1A Cl2A 2.3248(11)
Pt1A O1A 2.040(3)
Pt1A O5A 1.979(3)
Pt1A N3A 2.044(3)
Pt1A N4A 2.030(4)
O1A C1A 1.328(5)
O2A C1A 1.236(5)
O3A C4A 1.218(6)
O4A C7A 1.216(6)
O5A C8A 1.427(5)
N1A C1A 1.340(5)
N1A C2A 1.449(5)
N2A C3A 1.454(6)
N2A C4A 1.391(6)
N2A C7A 1.382(6)
C2A C3A 1.525(6)
C4A C5A 1.482(7)
C5A C6A 1.321(7)
C6A C7A 1.492(7)

loop_
_geom_hbond_atom_site_label_D
_geom_hbond_atom_site_label_H
_geom_hbond_atom_site_label_A
_geom_hbond_distance_DH
_geom_hbond_distance_HA
_geom_hbond_distance_DA
_geom_hbond_angle_DHA
_geom_hbond_site_symmetry_A
N1B H1B O5A 0.88 1.88 2.733(5) 164.1 1_545
N3B H3BA O2B 0.91 2.08 2.795(5) 134.4 .
N3B H3BB O1A 0.91 2.31 3.165(5) 155.9 .
N3B H3BC O3B 0.91 2.21 2.916(5) 134.3 3_556
N4B H4BA Cl2A 0.91 2.62 3.527(4) 172.7 2_545
N4B H4BB O4A 0.91 2.46 3.358(5) 167.4 2_645
N1A H1A O5B 0.88 1.93 2.804(5) 172.7 .
N3A H3AA O2B 0.91 1.91 2.806(5) 167.7 2
N3A H3AB Cl1B 0.91 2.91 3.406(4) 115.7 1_565
N3A H3AB O4B 0.91 2.56 3.139(5) 122.1 2
N3A H3AB O2A 0.91 2.05 2.788(4) 137.7 .
N3A H3AC O1B 0.91 2.52 3.365(5) 154.5 1_565
N4A H4AA Cl1B 0.91 2.83 3.510(4) 132.1 1_565
N4A H4AA O2A 0.91 2.19 2.892(5) 133.0 .
N4A H4AB O3A 0.91 2.06 2.930(5) 159.8 3_666
N4A H4AC Cl2B 0.91 2.87 3.399(4) 118.1 1_565
N4A H4AC O1B 0.91 2.47 3.238(5) 142.8 1_565

loop_
_geom_torsion_atom_site_label_1
_geom_torsion_atom_site_label_2
_geom_torsion_atom_site_label_3
_geom_torsion_atom_site_label_4
_geom_torsion
Pt1B O1B C1B O2B 1.2(6)
Pt1B O1B C1B N1B -179.6(3)
O3B C4B C5B C6B 178.9(5)
N1B C2B C3B N2B 58.1(5)
N2B C4B C5B C6B -1.4(5)
C1B N1B C2B C3B -101.9(5)
C2B N1B C1B O1B -169.6(4)
C2B N1B C1B O2B 9.6(7)
C3B N2B C4B O3B -1.3(7)
C3B N2B C4B C5B 179.0(4)
C3B N2B C7B O4B 3.3(7)
C3B N2B C7B C6B -178.3(4)
C4B N2B C3B C2B -111.0(5)
C4B N2B C7B O4B -178.7(4)
C4B N2B C7B C6B -0.4(5)
C4B C5B C6B C7B 1.2(5)
C5B C6B C7B O4B 177.7(5)
C5B C6B C7B N2B -0.5(5)
C7B N2B C3B C2B 66.7(5)
C7B N2B C4B O3B -179.2(4)
C7B N2B C4B C5B 1.0(5)
Pt1A O1A C1A O2A 5.8(6)
Pt1A O1A C1A N1A -173.3(3)
O3A C4A C5A C6A -178.3(5)
N1A C2A C3A N2A -59.9(5)
N2A C4A C5A C6A 1.8(5)
C1A N1A C2A C3A 92.7(5)
C2A N1A C1A O1A 175.8(4)
C2A N1A C1A O2A -3.2(7)
C3A N2A C4A O3A 8.8(7)
C3A N2A C4A C5A -171.3(4)
C3A N2A C7A O4A -12.2(7)
C3A N2A C7A C6A 169.9(4)
C4A N2A C3A C2A 98.3(5)
C4A N2A C7A O4A 176.8(4)
C4A N2A C7A C6A -1.1(5)
C4A C5A C6A C7A -2.5(5)
C5A C6A C7A O4A -175.5(5)
C5A C6A C7A N2A 2.3(5)
C7A N2A C3A C2A -71.4(5)
C7A N2A C4A O3A 179.8(4)
C7A N2A C4A C5A -0.3(5)
